data_7000927
loop_
_publ_author_name
'Powell, Adam B.'
'Brown, Jaclyn R.'
'Vasudevan, Kalyan V.'
'Cowley, Alan H.'

_publ_section_title
;
 Facile syntheses of thiophene-substituted 1,4-diazabutadiene
 (\a-diimine) ligands and their conversion to phosphenium triiodide
 salts
;
_journal_issue 14
_journal_name_full 'Dalton Transactions'
_journal_page_first 2521
_journal_page_last 2527
_journal_paper_doi 10.1039/b820202h
_journal_year 2009
_chemical_formula_moiety 'C26 H24 N2 S2'
_chemical_formula_sum 'C26 H24 N2 S2'
_chemical_formula_weight 428.59
_space_group_IT_number 2
_symmetry_cell_setting triclinic
_symmetry_space_group_name_Hall '-P 1'
_symmetry_space_group_name_H-M 'P -1'
_atom_sites_solution_hydrogens geom
_atom_sites_solution_primary direct
_atom_sites_solution_secondary difmap
_cell_angle_alpha 81.21(3)
_cell_angle_beta 86.96(3)
_cell_angle_gamma 73.28(3)
_cell_formula_units_Z 2
_cell_length_a 9.0969(18)
_cell_length_b 9.3564(19)
_cell_length_c 13.810(3)
_cell_measurement_reflns_used 12267
_cell_measurement_temperature 153(2)
_cell_measurement_theta_max 27.48
_cell_measurement_theta_min 1.00
_cell_volume 1112.5(4)
_computing_cell_refinement 'Collect software, Nonius B.V. 1998'
_computing_data_collection 'Collect software, Nonius B.V. 1998'
_computing_data_reduction
;
DENZO and Scalepack (Otwinoski and Minor, 1997)
;
_computing_molecular_graphics 'XP SHELXTL/PC, Siemens Analytical'
_computing_structure_refinement 'XL SHELXTL/PC, Siemens Analytical'
_computing_structure_solution
;
SIR97 - Altomare A., Burla M.C., Camalli M., Cascarano G.L., Giacovazzo C.,
Guagliardi A., Moliterni A.G.G., Polidori G.,Spagna R.
;
_diffrn_ambient_temperature 153(2)
_diffrn_measured_fraction_theta_full 0.985
_diffrn_measured_fraction_theta_max 0.985
_diffrn_measurement_device_type 'Nonius Kappa CCD'
_diffrn_measurement_method \w-scan
_diffrn_radiation_monochromator graphite
_diffrn_radiation_source 'fine-focus sealed tube'
_diffrn_radiation_type MoK\a
_diffrn_radiation_wavelength 0.71073
_diffrn_reflns_av_R_equivalents 0.0328
_diffrn_reflns_av_sigmaI/netI 0.0904
_diffrn_reflns_limit_h_max 11
_diffrn_reflns_limit_h_min -11
_diffrn_reflns_limit_k_max 11
_diffrn_reflns_limit_k_min -12
_diffrn_reflns_limit_l_max 15
_diffrn_reflns_limit_l_min -17
_diffrn_reflns_number 7307
_diffrn_reflns_theta_full 27.43
_diffrn_reflns_theta_max 27.43
_diffrn_reflns_theta_min 2.77
_exptl_absorpt_coefficient_mu 0.255
_exptl_absorpt_correction_T_max .997
_exptl_absorpt_correction_T_min .992
_exptl_absorpt_correction_type multi-scan
_exptl_absorpt_process_details 'DENZO and Scalepack (Otwinoski and Minor, 1997)'
_exptl_crystal_colour yellow
_exptl_crystal_density_diffrn 1.280
_exptl_crystal_density_method 'not measured'
_exptl_crystal_description block
_exptl_crystal_F_000 452
_exptl_crystal_size_max 0.14
_exptl_crystal_size_mid 0.12
_exptl_crystal_size_min 0.06
_refine_diff_density_max 0.479
_refine_diff_density_min -0.490
_refine_diff_density_rms 0.071
_refine_ls_extinction_method none
_refine_ls_goodness_of_fit_ref 1.021
_refine_ls_hydrogen_treatment constr
_refine_ls_matrix_type full
_refine_ls_number_parameters 271
_refine_ls_number_reflns 4990
_refine_ls_number_restraints 0
_refine_ls_restrained_S_all 1.021
_refine_ls_R_factor_all 0.1019
_refine_ls_R_factor_gt 0.0602
_refine_ls_shift/su_max 0.000
_refine_ls_shift/su_mean 0.000
_refine_ls_structure_factor_coef Fsqd
_refine_ls_weighting_details 'calc w=1/[\s^2^(Fo^2^)+(0.0490P)^2^+0.8714P] where P=(Fo^2^+2Fc^2^)/3'
_refine_ls_weighting_scheme calc
_refine_ls_wR_factor_gt 0.1209
_refine_ls_wR_factor_ref 0.1371
_reflns_number_gt 3441
_reflns_number_total 4990
_reflns_threshold_expression >2sigma(I)
_cod_data_source_file b820202h.txt
_cod_data_source_block apkv091a
_cod_original_cell_volume 1112.4(4)
_cod_original_sg_symbol_Hall -p1
_cod_original_sg_symbol_H-M p-1
_cod_database_code 7000927

loop_
_symmetry_equiv_pos_as_xyz
'x, y, z'
'-x, -y, -z'

loop_
_atom_site_label
_atom_site_type_symbol
_atom_site_fract_x
_atom_site_fract_y
_atom_site_fract_z
_atom_site_U_iso_or_equiv
_atom_site_adp_type
_atom_site_occupancy
_atom_site_symmetry_multiplicity
_atom_site_calc_flag
_atom_site_refinement_flags
_atom_site_disorder_assembly
_atom_site_disorder_group
C1 C 0.3700(3) -0.0486(3) 0.24684(19) 0.0182(6) Uani 1 1 d . . .
C2 C 0.4481(3) 0.0715(3) 0.20502(18) 0.0176(6) Uani 1 1 d . . .
C3 C 0.4052(3) -0.1808(3) 0.19549(19) 0.0183(6) Uani 1 1 d . . .
C4 C 0.4733(3) -0.1981(3) 0.1046(2) 0.0217(6) Uani 1 1 d . . .
H4 H 0.5058 -0.1235 0.0645 0.026 Uiso 1 1 calc R . .
C5 C 0.4879(3) -0.3439(3) 0.0795(2) 0.0258(6) Uani 1 1 d . . .
H5 H 0.5306 -0.3751 0.0209 0.031 Uiso 1 1 calc R . .
C6 C 0.4323(3) -0.4321(3) 0.1508(2) 0.0269(7) Uani 1 1 d . . .
H6 H 0.4339 -0.5308 0.1467 0.032 Uiso 1 1 calc R . .
C7 C 0.6132(3) 0.0349(3) 0.22068(19) 0.0176(6) Uani 1 1 d . . .
C8 C 0.7096(3) -0.0885(3) 0.27369(19) 0.0214(6) Uani 1 1 d . . .
H8 H 0.6786 -0.1706 0.3049 0.026 Uiso 1 1 calc R . .
C9 C 0.8610(3) -0.0783(3) 0.2761(2) 0.0240(6) Uani 1 1 d . . .
H9 H 0.9407 -0.1529 0.3090 0.029 Uiso 1 1 calc R . .
C10 C 0.8776(3) 0.0519(3) 0.2255(2) 0.0255(6) Uani 1 1 d . . .
H10 H 0.9698 0.0770 0.2196 0.031 Uiso 1 1 calc R . .
C11 C 0.2486(3) 0.0733(3) 0.38051(18) 0.0183(6) Uani 1 1 d . . .
C12 C 0.0975(3) 0.1218(3) 0.41319(19) 0.0200(6) Uani 1 1 d . . .
H12 H 0.0263 0.0757 0.3965 0.024 Uiso 1 1 calc R . .
C13 C 0.0506(3) 0.2374(3) 0.47015(19) 0.0199(6) Uani 1 1 d . . .
C14 C 0.1607(3) 0.3011(3) 0.49649(19) 0.0227(6) Uani 1 1 d . . .
H14 H 0.1310 0.3789 0.5344 0.027 Uiso 1 1 calc R . .
C15 C 0.3139(3) 0.2520(3) 0.4678(2) 0.0222(6) Uani 1 1 d . . .
C16 C 0.3573(3) 0.1368(3) 0.40975(19) 0.0207(6) Uani 1 1 d . . .
H16 H 0.4593 0.1021 0.3904 0.025 Uiso 1 1 calc R . .
C17 C -0.1139(3) 0.2894(3) 0.5026(2) 0.0297(7) Uani 1 1 d . . .
H17A H -0.1264 0.3692 0.5413 0.045 Uiso 1 1 calc R . .
H17B H -0.1420 0.2067 0.5412 0.045 Uiso 1 1 calc R . .
H17C H -0.1786 0.3256 0.4462 0.045 Uiso 1 1 calc R . .
C18 C 0.4330(3) 0.3205(3) 0.4980(2) 0.0321(7) Uani 1 1 d . . .
H18A H 0.5313 0.2721 0.4714 0.048 Uiso 1 1 calc R . .
H18B H 0.4384 0.3065 0.5682 0.048 Uiso 1 1 calc R . .
H18C H 0.4050 0.4263 0.4735 0.048 Uiso 1 1 calc R . .
C19 C 0.2203(3) 0.2482(3) 0.1385(2) 0.0198(6) Uani 1 1 d . . .
C20 C 0.1223(3) 0.3554(3) 0.1896(2) 0.0232(6) Uani 1 1 d . . .
H20 H 0.1595 0.3856 0.2422 0.028 Uiso 1 1 calc R . .
C21 C -0.0308(3) 0.4180(3) 0.1632(2) 0.0235(6) Uani 1 1 d . . .
C22 C -0.0825(3) 0.3752(3) 0.0822(2) 0.0217(6) Uani 1 1 d . . .
H22 H -0.1830 0.4207 0.0616 0.026 Uiso 1 1 calc R . .
C23 C 0.0124(3) 0.2661(3) 0.0310(2) 0.0230(6) Uani 1 1 d . . .
C24 C 0.1644(3) 0.2025(3) 0.0597(2) 0.0220(6) Uani 1 1 d . . .
H24 H 0.2291 0.1293 0.0263 0.026 Uiso 1 1 calc R . .
C25 C -0.1384(4) 0.5296(3) 0.2207(2) 0.0367(8) Uani 1 1 d . . .
H25A H -0.0839 0.5463 0.2736 0.055 Uiso 1 1 calc R . .
H25B H -0.2214 0.4906 0.2467 0.055 Uiso 1 1 calc R . .
H25C H -0.1786 0.6232 0.1785 0.055 Uiso 1 1 calc R . .
C26 C -0.0475(4) 0.2172(3) -0.0543(2) 0.0338(7) Uani 1 1 d . . .
H26A H 0.0332 0.1417 -0.0806 0.051 Uiso 1 1 calc R . .
H26B H -0.0829 0.3026 -0.1041 0.051 Uiso 1 1 calc R . .
H26C H -0.1310 0.1763 -0.0326 0.051 Uiso 1 1 calc R . .
N1 N 0.2824(2) -0.0449(2) 0.32262(16) 0.0189(5) Uani 1 1 d . . .
N2 N 0.3799(2) 0.2018(2) 0.15893(16) 0.0204(5) Uani 1 1 d . . .
S1 S 0.35913(9) -0.34222(7) 0.24887(5) 0.0260(2) Uani 1 1 d . . .
S2 S 0.70934(8) 0.16506(7) 0.17363(6) 0.0264(2) Uani 1 1 d . . .

loop_
_atom_site_aniso_label
_atom_site_aniso_U_11
_atom_site_aniso_U_22
_atom_site_aniso_U_33
_atom_site_aniso_U_23
_atom_site_aniso_U_13
_atom_site_aniso_U_12
C1 0.0134(14) 0.0174(12) 0.0236(15) -0.0009(11) -0.0040(11) -0.0042(10)
C2 0.0192(14) 0.0178(13) 0.0172(14) -0.0055(10) 0.0040(11) -0.0068(11)
C3 0.0152(14) 0.0174(12) 0.0231(15) -0.0021(11) -0.0016(11) -0.0063(10)
C4 0.0164(14) 0.0212(13) 0.0274(16) -0.0083(11) -0.0010(12) -0.0027(11)
C5 0.0215(16) 0.0298(15) 0.0272(16) -0.0119(12) 0.0013(12) -0.0049(12)
C6 0.0274(17) 0.0187(13) 0.0359(18) -0.0084(12) -0.0060(13) -0.0051(12)
C7 0.0171(14) 0.0184(12) 0.0191(14) -0.0034(11) 0.0027(11) -0.0078(11)
C8 0.0194(15) 0.0194(13) 0.0244(15) -0.0002(11) -0.0004(12) -0.0050(11)
C9 0.0183(15) 0.0274(14) 0.0229(15) -0.0002(12) -0.0063(12) -0.0016(12)
C10 0.0154(15) 0.0325(15) 0.0299(16) -0.0039(13) -0.0014(12) -0.0090(12)
C11 0.0222(15) 0.0169(12) 0.0165(14) -0.0011(10) 0.0011(11) -0.0075(11)
C12 0.0188(15) 0.0207(13) 0.0228(15) -0.0006(11) -0.0004(11) -0.0108(11)
C13 0.0207(15) 0.0184(13) 0.0176(14) 0.0018(10) 0.0038(11) -0.0036(11)
C14 0.0294(17) 0.0165(12) 0.0211(15) -0.0025(11) 0.0002(12) -0.0051(11)
C15 0.0260(16) 0.0191(13) 0.0225(15) -0.0005(11) -0.0032(12) -0.0089(11)
C16 0.0185(15) 0.0225(13) 0.0204(14) -0.0012(11) 0.0011(11) -0.0059(11)
C17 0.0271(17) 0.0234(14) 0.0366(18) -0.0033(13) 0.0054(13) -0.0057(12)
C18 0.0310(18) 0.0326(16) 0.0377(18) -0.0108(14) -0.0038(14) -0.0133(13)
C19 0.0158(14) 0.0136(12) 0.0286(15) 0.0046(11) 0.0002(12) -0.0058(10)
C20 0.0233(16) 0.0198(13) 0.0275(16) -0.0007(11) -0.0014(12) -0.0088(12)
C21 0.0227(16) 0.0160(13) 0.0309(16) 0.0004(11) 0.0022(12) -0.0062(11)
C22 0.0121(14) 0.0198(13) 0.0301(16) 0.0044(11) -0.0008(12) -0.0034(11)
C23 0.0234(16) 0.0226(13) 0.0236(15) 0.0024(11) 0.0004(12) -0.0104(12)
C24 0.0198(15) 0.0192(13) 0.0256(15) -0.0021(11) 0.0056(12) -0.0051(11)
C25 0.0278(18) 0.0331(16) 0.048(2) -0.0140(15) 0.0012(15) -0.0026(14)
C26 0.0289(18) 0.0395(17) 0.0328(18) -0.0062(14) -0.0043(14) -0.0082(14)
N1 0.0181(12) 0.0189(11) 0.0216(12) -0.0035(9) 0.0021(10) -0.0082(9)
N2 0.0140(12) 0.0189(11) 0.0278(13) -0.0013(9) 0.0000(10) -0.0051(9)
S1 0.0336(4) 0.0199(3) 0.0278(4) -0.0036(3) 0.0023(3) -0.0129(3)
S2 0.0182(4) 0.0238(4) 0.0371(4) 0.0057(3) -0.0032(3) -0.0104(3)

loop_
_atom_type_symbol
_atom_type_description
_atom_type_scat_dispersion_real
_atom_type_scat_dispersion_imag
_atom_type_scat_source
C C 0.0033 0.0016 'International Tables Vol C Tables 4.2.6.8 and 6.1.1.4'
H H 0.0000 0.0000 'International Tables Vol C Tables 4.2.6.8 and 6.1.1.4'
N N 0.0061 0.0033 'International Tables Vol C Tables 4.2.6.8 and 6.1.1.4'
S S 0.1246 0.1234 'International Tables Vol C Tables 4.2.6.8 and 6.1.1.4'

loop_
_geom_angle_atom_site_label_1
_geom_angle_atom_site_label_2
_geom_angle_atom_site_label_3
_geom_angle
_geom_angle_site_symmetry_1
_geom_angle_site_symmetry_3
_geom_angle_publ_flag
N1 C1 C3 118.9(2) . . ?
N1 C1 C2 125.9(2) . . ?
C3 C1 C2 115.2(2) . . ?
N2 C2 C7 118.1(2) . . ?
N2 C2 C1 125.1(2) . . ?
C7 C2 C1 116.8(2) . . ?
C4 C3 C1 128.6(2) . . ?
C4 C3 S1 111.28(18) . . ?
C1 C3 S1 120.1(2) . . ?
C3 C4 C5 112.0(2) . . ?
C3 C4 H4 124.0 . . ?
C5 C4 H4 124.0 . . ?
C6 C5 C4 112.5(3) . . ?
C6 C5 H5 123.8 . . ?
C4 C5 H5 123.8 . . ?
C5 C6 S1 112.7(2) . . ?
C5 C6 H6 123.6 . . ?
S1 C6 H6 123.6 . . ?
C8 C7 C2 129.8(2) . . ?
C8 C7 S2 111.0(2) . . ?
C2 C7 S2 119.12(18) . . ?
C7 C8 C9 112.8(2) . . ?
C7 C8 H8 123.6 . . ?
C9 C8 H8 123.6 . . ?
C10 C9 C8 112.6(2) . . ?
C10 C9 H9 123.7 . . ?
C8 C9 H9 123.7 . . ?
C9 C10 S2 112.2(2) . . ?
C9 C10 H10 123.9 . . ?
S2 C10 H10 123.9 . . ?
C12 C11 C16 119.3(2) . . ?
C12 C11 N1 116.3(2) . . ?
C16 C11 N1 124.4(2) . . ?
C13 C12 C11 121.5(2) . . ?
C13 C12 H12 119.3 . . ?
C11 C12 H12 119.3 . . ?
C12 C13 C14 118.0(2) . . ?
C12 C13 C17 120.3(2) . . ?
C14 C13 C17 121.7(2) . . ?
C15 C14 C13 122.0(2) . . ?
C15 C14 H14 119.0 . . ?
C13 C14 H14 119.0 . . ?
C14 C15 C16 118.7(2) . . ?
C14 C15 C18 121.6(2) . . ?
C16 C15 C18 119.7(3) . . ?
C11 C16 C15 120.4(3) . . ?
C11 C16 H16 119.8 . . ?
C15 C16 H16 119.8 . . ?
C13 C17 H17A 109.5 . . ?
C13 C17 H17B 109.5 . . ?
H17A C17 H17B 109.5 . . ?
C13 C17 H17C 109.5 . . ?
H17A C17 H17C 109.5 . . ?
H17B C17 H17C 109.5 . . ?
C15 C18 H18A 109.5 . . ?
C15 C18 H18B 109.5 . . ?
H18A C18 H18B 109.5 . . ?
C15 C18 H18C 109.5 . . ?
H18A C18 H18C 109.5 . . ?
H18B C18 H18C 109.5 . . ?
C20 C19 C24 119.6(2) . . ?
C20 C19 N2 119.2(2) . . ?
C24 C19 N2 120.7(2) . . ?
C21 C20 C19 120.9(2) . . ?
C21 C20 H20 119.6 . . ?
C19 C20 H20 119.6 . . ?
C20 C21 C22 118.5(2) . . ?
C20 C21 C25 120.9(2) . . ?
C22 C21 C25 120.6(3) . . ?
C23 C22 C21 121.7(2) . . ?
C23 C22 H22 119.2 . . ?
C21 C22 H22 119.2 . . ?
C24 C23 C22 118.9(2) . . ?
C24 C23 C26 120.2(3) . . ?
C22 C23 C26 120.8(3) . . ?
C23 C24 C19 120.3(2) . . ?
C23 C24 H24 119.8 . . ?
C19 C24 H24 119.8 . . ?
C21 C25 H25A 109.5 . . ?
C21 C25 H25B 109.5 . . ?
H25A C25 H25B 109.5 . . ?
C21 C25 H25C 109.5 . . ?
H25A C25 H25C 109.5 . . ?
H25B C25 H25C 109.5 . . ?
C23 C26 H26A 109.5 . . ?
C23 C26 H26B 109.5 . . ?
H26A C26 H26B 109.5 . . ?
C23 C26 H26C 109.5 . . ?
H26A C26 H26C 109.5 . . ?
H26B C26 H26C 109.5 . . ?
C1 N1 C11 123.2(2) . . ?
C2 N2 C19 122.8(2) . . ?
C6 S1 C3 91.53(13) . . ?
C10 S2 C7 91.39(13) . . ?

loop_
_geom_bond_atom_site_label_1
_geom_bond_atom_site_label_2
_geom_bond_distance
_geom_bond_site_symmetry_2
_geom_bond_publ_flag
C1 N1 1.280(3) . ?
C1 C3 1.467(3) . ?
C1 C2 1.523(3) . ?
C2 N2 1.283(3) . ?
C2 C7 1.462(4) . ?
C3 C4 1.382(4) . ?
C3 S1 1.729(3) . ?
C4 C5 1.426(3) . ?
C4 H4 0.9300 . ?
C5 C6 1.358(4) . ?
C5 H5 0.9300 . ?
C6 S1 1.707(3) . ?
C6 H6 0.9300 . ?
C7 C8 1.366(4) . ?
C7 S2 1.726(2) . ?
C8 C9 1.411(4) . ?
C8 H8 0.9300 . ?
C9 C10 1.352(4) . ?
C9 H9 0.9300 . ?
C10 S2 1.712(3) . ?
C10 H10 0.9300 . ?
C11 C12 1.392(4) . ?
C11 C16 1.395(3) . ?
C11 N1 1.416(3) . ?
C12 C13 1.389(3) . ?
C12 H12 0.9300 . ?
C13 C14 1.392(4) . ?
C13 C17 1.502(4) . ?
C14 C15 1.392(4) . ?
C14 H14 0.9300 . ?
C15 C16 1.395(4) . ?
C15 C18 1.513(4) . ?
C16 H16 0.9300 . ?
C17 H17A 0.9600 . ?
C17 H17B 0.9600 . ?
C17 H17C 0.9600 . ?
C18 H18A 0.9600 . ?
C18 H18B 0.9600 . ?
C18 H18C 0.9600 . ?
C19 C20 1.391(4) . ?
C19 C24 1.397(4) . ?
C19 N2 1.421(3) . ?
C20 C21 1.391(4) . ?
C20 H20 0.9300 . ?
C21 C22 1.391(4) . ?
C21 C25 1.504(4) . ?
C22 C23 1.391(4) . ?
C22 H22 0.9300 . ?
C23 C24 1.391(4) . ?
C23 C26 1.507(4) . ?
C24 H24 0.9300 . ?
C25 H25A 0.9600 . ?
C25 H25B 0.9600 . ?
C25 H25C 0.9600 . ?
C26 H26A 0.9600 . ?
C26 H26B 0.9600 . ?
C26 H26C 0.9600 . ?

loop_
_geom_torsion_atom_site_label_1
_geom_torsion_atom_site_label_2
_geom_torsion_atom_site_label_3
_geom_torsion_atom_site_label_4
_geom_torsion
_geom_torsion_site_symmetry_1
_geom_torsion_site_symmetry_2
_geom_torsion_site_symmetry_3
_geom_torsion_site_symmetry_4
_geom_torsion_publ_flag
N1 C1 C2 N2 -72.8(4) . . . . ?
C3 C1 C2 N2 109.3(3) . . . . ?
N1 C1 C2 C7 106.1(3) . . . . ?
C3 C1 C2 C7 -71.8(3) . . . . ?
N1 C1 C3 C4 167.7(3) . . . . ?
C2 C1 C3 C4 -14.2(4) . . . . ?
N1 C1 C3 S1 -11.9(3) . . . . ?
C2 C1 C3 S1 166.22(18) . . . . ?
C1 C3 C4 C5 -179.9(2) . . . . ?
S1 C3 C4 C5 -0.3(3) . . . . ?
C3 C4 C5 C6 -0.3(3) . . . . ?
C4 C5 C6 S1 0.8(3) . . . . ?
N2 C2 C7 C8 173.9(3) . . . . ?
C1 C2 C7 C8 -5.1(4) . . . . ?
N2 C2 C7 S2 -2.0(3) . . . . ?
C1 C2 C7 S2 179.07(18) . . . . ?
C2 C7 C8 C9 -176.3(2) . . . . ?
S2 C7 C8 C9 -0.1(3) . . . . ?
C7 C8 C9 C10 0.1(3) . . . . ?
C8 C9 C10 S2 0.0(3) . . . . ?
C16 C11 C12 C13 3.4(4) . . . . ?
N1 C11 C12 C13 -179.7(2) . . . . ?
C11 C12 C13 C14 -1.9(4) . . . . ?
C11 C12 C13 C17 178.8(2) . . . . ?
C12 C13 C14 C15 -0.2(4) . . . . ?
C17 C13 C14 C15 179.1(2) . . . . ?
C13 C14 C15 C16 0.9(4) . . . . ?
C13 C14 C15 C18 -179.1(2) . . . . ?
C12 C11 C16 C15 -2.6(4) . . . . ?
N1 C11 C16 C15 -179.3(2) . . . . ?
C14 C15 C16 C11 0.5(4) . . . . ?
C18 C15 C16 C11 -179.4(2) . . . . ?
C24 C19 C20 C21 -0.1(4) . . . . ?
N2 C19 C20 C21 171.6(2) . . . . ?
C19 C20 C21 C22 -2.4(4) . . . . ?
C19 C20 C21 C25 177.7(2) . . . . ?
C20 C21 C22 C23 3.7(4) . . . . ?
C25 C21 C22 C23 -176.4(2) . . . . ?
C21 C22 C23 C24 -2.4(4) . . . . ?
C21 C22 C23 C26 177.7(2) . . . . ?
C22 C23 C24 C19 -0.2(4) . . . . ?
C26 C23 C24 C19 179.7(2) . . . . ?
C20 C19 C24 C23 1.4(4) . . . . ?
N2 C19 C24 C23 -170.2(2) . . . . ?
C3 C1 N1 C11 176.3(2) . . . . ?
C2 C1 N1 C11 -1.6(4) . . . . ?
C12 C11 N1 C1 139.3(3) . . . . ?
C16 C11 N1 C1 -43.9(4) . . . . ?
C7 C2 N2 C19 179.1(2) . . . . ?
C1 C2 N2 C19 -2.0(4) . . . . ?
C20 C19 N2 C2 108.0(3) . . . . ?
C24 C19 N2 C2 -80.3(3) . . . . ?
C5 C6 S1 C3 -0.8(2) . . . . ?
C4 C3 S1 C6 0.6(2) . . . . ?
C1 C3 S1 C6 -179.8(2) . . . . ?
C9 C10 S2 C7 0.0(2) . . . . ?
C8 C7 S2 C10 0.1(2) . . . . ?
C2 C7 S2 C10 176.7(2) . . . . ?

loop_
_cod_related_entry_id
_cod_related_entry_database
_cod_related_entry_code
1 ChemSpider 30652588
